data_7049205
loop_
_publ_author_name
'Song, Jintong'
'Wang, Man'
'Xu, Xuemei'
'Qu, Lang'
'Zhou, Xiangge'
'Xiang, Haifeng'

_publ_section_title
;
 1D-helical platinum(ii) complexes bearing metal-induced chirality,
 aggregation-induced red phosphorescence, and circularly polarized
 luminescence.
;
_journal_issue 13
_journal_name_full 'Dalton transactions (Cambridge, England : 2003)'
_journal_page_first 4420
_journal_page_last 4428
_journal_paper_doi 10.1039/c8dt03615b
_journal_volume 48
_journal_year 2019
_chemical_absolute_configuration ad
_chemical_formula_moiety 'C60 H38 N4 O2 Pt2, 0.5(C2 H12 O4)'
_chemical_formula_sum 'C61 H44 N4 O4 Pt2'
_chemical_formula_weight 1287.18
_space_group_crystal_system tetragonal
_space_group_IT_number 91
_space_group_name_Hall 'P 4w 2c'
_space_group_name_H-M_alt 'P 41 2 2'
_symmetry_space_group_name_Hall 'P 4w 2c'
_symmetry_space_group_name_H-M 'P 41 2 2'
_atom_sites_solution_hydrogens mixed
_atom_sites_solution_primary dual
_audit_creation_date 2018-12-14
_audit_creation_method
;
Olex2 1.2
(compiled 2018.05.29 svn.r3508 for OlexSys, GUI svn.r5506)
;
_audit_update_record
;
2018-12-25 deposited with the CCDC.    2019-02-27 downloaded from the CCDC.
;
_cell_angle_alpha 90
_cell_angle_beta 90
_cell_angle_gamma 90
_cell_formula_units_Z 4
_cell_length_a 11.3862(3)
_cell_length_b 11.3862(3)
_cell_length_c 41.1226(14)
_cell_measurement_reflns_used 3405
_cell_measurement_temperature 293(2)
_cell_measurement_theta_max 28.3650
_cell_measurement_theta_min 3.7120
_cell_volume 5331.4(3)
_computing_cell_refinement
;
CrysAlisPro, Agilent Technologies,
Version 1.171.37.35 (release 13-08-2014 CrysAlis171 .NET)
(compiled Aug 13 2014,18:06:01)
;
_computing_data_collection
;
CrysAlisPro, Agilent Technologies,
Version 1.171.37.35 (release 13-08-2014 CrysAlis171 .NET)
(compiled Aug 13 2014,18:06:01)
;
_computing_data_reduction
;
CrysAlisPro, Agilent Technologies,
Version 1.171.37.35 (release 13-08-2014 CrysAlis171 .NET)
(compiled Aug 13 2014,18:06:01)
;
_computing_molecular_graphics 'Olex2 (Dolomanov et al., 2009)'
_computing_publication_material 'Olex2 (Dolomanov et al., 2009)'
_computing_structure_refinement 'ShelXL (Sheldrick, 2015)'
_computing_structure_solution 'ShelXT (Sheldrick, 2015)'
_diffrn_ambient_temperature 293.15
_diffrn_detector 'CCD plate'
_diffrn_detector_area_resol_mean 16.0874
_diffrn_detector_type Eos
_diffrn_measured_fraction_theta_full 0.991
_diffrn_measured_fraction_theta_max 0.985
_diffrn_measurement_details
;
#__ type_ start__ end____ width___ exp.time_
  1 omega  -85.00    1.00   0.2000    5.0000
omega____ theta____ kappa____ phi______ frames
    -      -16.2804  -57.0000 -120.0000 430

#__ type_ start__ end____ width___ exp.time_
  2 omega   40.00   72.00   0.2000    5.0000
omega____ theta____ kappa____ phi______ frames
    -       17.9992 -128.0000  132.0000 160
;
_diffrn_measurement_device 'four-circle diffractometer'
_diffrn_measurement_device_type 'Xcalibur, Eos'
_diffrn_measurement_method '\w scans'
_diffrn_orient_matrix_UB_11 -0.0115755000
_diffrn_orient_matrix_UB_12 -0.0611703000
_diffrn_orient_matrix_UB_13 0.0003862000
_diffrn_orient_matrix_UB_21 -0.0605886000
_diffrn_orient_matrix_UB_22 0.0113249000
_diffrn_orient_matrix_UB_23 -0.0024724000
_diffrn_orient_matrix_UB_31 0.0085664000
_diffrn_orient_matrix_UB_32 -0.0030143000
_diffrn_orient_matrix_UB_33 -0.0170731000
_diffrn_radiation_monochromator graphite
_diffrn_radiation_probe x-ray
_diffrn_radiation_type MoK\a
_diffrn_radiation_wavelength 0.71073
_diffrn_reflns_av_R_equivalents 0.0358
_diffrn_reflns_av_unetI/netI 0.0507
_diffrn_reflns_Laue_measured_fraction_full 0.991
_diffrn_reflns_Laue_measured_fraction_max 0.985
_diffrn_reflns_limit_h_max 7
_diffrn_reflns_limit_h_min -14
_diffrn_reflns_limit_k_max 12
_diffrn_reflns_limit_k_min -9
_diffrn_reflns_limit_l_max 49
_diffrn_reflns_limit_l_min -51
_diffrn_reflns_number 11801
_diffrn_reflns_point_group_measured_fraction_full 0.968
_diffrn_reflns_point_group_measured_fraction_max 0.956
_diffrn_reflns_theta_full 25.242
_diffrn_reflns_theta_max 26.371
_diffrn_reflns_theta_min 2.934
_diffrn_source 'Enhance (Mo) X-ray Source'
_exptl_absorpt_coefficient_mu 5.292
_exptl_absorpt_correction_T_max 1.00000
_exptl_absorpt_correction_T_min 0.42928
_exptl_absorpt_correction_type multi-scan
_exptl_absorpt_process_details
;
CrysAlisPro, Agilent Technologies,
Version 1.171.37.35 (release 13-08-2014 CrysAlis171 .NET)
(compiled Aug 13 2014,18:06:01)
Empirical absorption correction using spherical harmonics,
 implemented in SCALE3 ABSPACK scaling algorithm.
;
_exptl_crystal_colour 'clear red'
_exptl_crystal_colour_lustre clear
_exptl_crystal_colour_primary red
_exptl_crystal_density_diffrn 1.604
_exptl_crystal_description needle-like
_exptl_crystal_F_000 2504
_exptl_crystal_size_max 0.35
_exptl_crystal_size_mid 0.3
_exptl_crystal_size_min 0.25
_refine_diff_density_max 1.060
_refine_diff_density_min -1.119
_refine_diff_density_rms 0.148
_refine_ls_abs_structure_details
;
 Flack x determined using 1700 quotients [(I+)-(I-)]/[(I+)+(I-)]
 (Parsons, Flack and Wagner, Acta Cryst. B69 (2013) 249-259).
;
_refine_ls_abs_structure_Flack 0.013(7)
_refine_ls_extinction_method none
_refine_ls_goodness_of_fit_ref 1.130
_refine_ls_hydrogen_treatment constr
_refine_ls_matrix_type full
_refine_ls_number_parameters 336
_refine_ls_number_reflns 5222
_refine_ls_number_restraints 3
_refine_ls_restrained_S_all 1.130
_refine_ls_R_factor_all 0.0468
_refine_ls_R_factor_gt 0.0423
_refine_ls_shift/su_max 0.001
_refine_ls_shift/su_mean 0.000
_refine_ls_structure_factor_coef Fsqd
_refine_ls_weighting_details 'w=1/[\s^2^(Fo^2^)+(0.0603P)^2^+7.3776P] where P=(Fo^2^+2Fc^2^)/3'
_refine_ls_weighting_scheme calc
_refine_ls_wR_factor_gt 0.1172
_refine_ls_wR_factor_ref 0.1201
_reflns_Friedel_coverage 0.636
_reflns_Friedel_fraction_full 0.935
_reflns_Friedel_fraction_max 0.915
_reflns_number_gt 4830
_reflns_number_total 5222
_reflns_threshold_expression 'I > 2\s(I)'
_cod_data_source_file c8dt03615b2.cif
_cod_data_source_block 180305_s2_sjt
_cod_depositor_comments 'Adding full bibliography for 7049205--7049208.cif.'
_cod_database_code 7049205
_shelx_shelxl_version_number 2014/7
_chemical_oxdiff_formula c12h12n2o3pt1
_shelx_space_group_comment
;
The symmetry employed for this shelxl refinement is uniquely defined
by the following loop, which should always be used as a source of
symmetry information in preference to the above space-group names.
They are only intended as comments.
;
_shelx_estimated_absorpt_t_max 0.351
_shelx_estimated_absorpt_t_min 0.259
_reflns_odcompleteness_completeness 98.35
_reflns_odcompleteness_iscentric 1
_reflns_odcompleteness_theta 26.32
_olex2_refinement_description
;
1. Fixed Uiso
 At 1.2 times of:
  All C(H) groups
 At 1.5 times of:
  All C(H,H,H) groups, All O(H) groups, All O(H,H) groups
2. Restrained distances
 O2-H2A
 0.85 with sigma of 0.01
 O2-H2B
 0.85 with sigma of 0.01
 H2A-H2B
 1.35 with sigma of 0.01
3. Others
 Fixed Sof: O2(0.5) H2A(0.5) H2B(0.5) O3(0.5) H3A(0.5) C31(0.5) H31A(0.5)
 H31B(0.5) H31C(0.5)
4.a Riding coordinates:
 O2(H2A,H2B)
4.b Aromatic/amide H refined with riding coordinates:
 C1(H1), C2(H2), C3(H3), C4(H4), C8(H8), C9(H9), C10(H10), C11(H11), C13(H13),
 C14(H14), C15(H15), C16(H16), C18(H18), C19(H19), C25(H25), C26(H26), C27(H27),
  C28(H28), C30(H30)
4.c Idealised Me refined as rotating group:
 C31(H31A,H31B,H31C)
4.d Idealised tetrahedral OH refined as rotating group:
 O3(H3A)
;
_olex2_submission_special_instructions 'No special instructions were received'

loop_
_space_group_symop_operation_xyz
'x, y, z'
'-x, -y, z+1/2'
'-y, x, z+1/4'
'y, -x, z+3/4'
'-x, y, -z'
'x, -y, -z+1/2'
'y, x, -z+3/4'
'-y, -x, -z+1/4'

loop_
_atom_site_label
_atom_site_type_symbol
_atom_site_fract_x
_atom_site_fract_y
_atom_site_fract_z
_atom_site_U_iso_or_equiv
_atom_site_adp_type
_atom_site_occupancy
_atom_site_site_symmetry_order
_atom_site_calc_flag
_atom_site_refinement_flags_posn
_atom_site_refinement_flags_occupancy
Pt1 Pt 0.02736(4) 0.63198(4) 0.69675(2) 0.03620(16) Uani 1 1 d . .
O1 O 0.2016(7) 0.6395(8) 0.71370(19) 0.038(2) Uani 1 1 d . .
N1 N -0.0423(10) 0.6547(9) 0.7406(2) 0.043(3) Uani 1 1 d . .
N2 N 0.1034(9) 0.6215(10) 0.6520(2) 0.039(2) Uani 1 1 d . .
C1 C 0.0209(14) 0.6780(13) 0.7676(3) 0.052(3) Uani 1 1 d . .
H1 H 0.1024 0.6772 0.7662 0.062 Uiso 1 1 calc R .
C2 C -0.0298(17) 0.7026(14) 0.7966(3) 0.061(4) Uani 1 1 d . .
H2 H 0.0159 0.7176 0.8149 0.073 Uiso 1 1 calc R .
C3 C -0.1515(18) 0.7047(15) 0.7984(4) 0.073(5) Uani 1 1 d . .
H3 H -0.1887 0.7232 0.8179 0.088 Uiso 1 1 calc R .
C4 C -0.2144(16) 0.6802(16) 0.7720(5) 0.068(5) Uani 1 1 d . .
H4 H -0.2960 0.6818 0.7733 0.082 Uiso 1 1 calc R .
C5 C -0.1621(13) 0.6524(13) 0.7427(4) 0.051(4) Uani 1 1 d . .
C6 C -0.2178(12) 0.6142(14) 0.7119(4) 0.054(4) Uani 1 1 d . .
C7 C -0.1402(12) 0.6031(12) 0.6858(3) 0.046(3) Uani 1 1 d . .
C8 C -0.1853(12) 0.5572(13) 0.6574(4) 0.052(4) Uani 1 1 d . .
H8 H -0.1366 0.5467 0.6394 0.063 Uiso 1 1 calc R .
C9 C -0.3022(13) 0.5267(16) 0.6554(4) 0.059(4) Uani 1 1 d . .
H9 H -0.3311 0.4980 0.6358 0.071 Uiso 1 1 calc R .
C10 C -0.3778(15) 0.5373(17) 0.6813(4) 0.071(5) Uani 1 1 d . .
H10 H -0.4557 0.5134 0.6798 0.085 Uiso 1 1 calc R .
C11 C -0.3349(15) 0.5835(17) 0.7090(5) 0.075(6) Uani 1 1 d . .
H11 H -0.3850 0.5950 0.7266 0.090 Uiso 1 1 calc R .
C12 C 0.0685(12) 0.6945(12) 0.6265(3) 0.042(3) Uani 1 1 d . .
C13 C -0.0167(14) 0.7762(14) 0.6304(4) 0.056(4) Uani 1 1 d . .
H13 H -0.0544 0.7822 0.6504 0.067 Uiso 1 1 calc R .
C14 C -0.0496(16) 0.8523(16) 0.6051(4) 0.068(5) Uani 1 1 d . .
H14 H -0.1049 0.9112 0.6085 0.082 Uiso 1 1 calc R .
C15 C 0.0034(17) 0.8370(19) 0.5743(4) 0.079(6) Uani 1 1 d . .
H15 H -0.0229 0.8812 0.5568 0.095 Uiso 1 1 calc R .
C16 C 0.0881(17) 0.7623(17) 0.5701(4) 0.071(5) Uani 1 1 d . .
H16 H 0.1262 0.7583 0.5502 0.085 Uiso 1 1 calc R .
C17 C 0.1224(13) 0.6882(15) 0.5953(3) 0.052(4) Uani 1 1 d . .
C18 C 0.2164(15) 0.6061(18) 0.5919(3) 0.069(5) Uani 1 1 d . .
H18 H 0.2543 0.5967 0.5721 0.083 Uiso 1 1 calc R .
C19 C 0.2495(14) 0.5420(16) 0.6181(3) 0.059(4) Uani 1 1 d . .
H19 H 0.3117 0.4897 0.6159 0.071 Uiso 1 1 calc R .
C20 C 0.1936(11) 0.5516(13) 0.6485(3) 0.042(3) Uani 1 1 d . .
C21 C 0.2425(10) 0.4803(13) 0.6762(2) 0.039(3) Uani 1 1 d . .
C22 C 0.2487(9) 0.5339(12) 0.7088(2) 0.031(3) Uani 1 1 d . .
C23 C 0.3078(10) 0.4738(11) 0.7327(3) 0.032(2) Uani 1 1 d . .
C24 C 0.3569(11) 0.3653(12) 0.7266(3) 0.036(3) Uani 1 1 d . .
C25 C 0.4190(11) 0.2993(13) 0.7513(3) 0.041(3) Uani 1 1 d . .
H25 H 0.4270 0.3313 0.7720 0.049 Uiso 1 1 calc R .
C26 C 0.4655(14) 0.1925(14) 0.7450(4) 0.059(4) Uani 1 1 d . .
H26 H 0.5045 0.1522 0.7615 0.071 Uiso 1 1 calc R .
C27 C 0.4557(17) 0.1406(15) 0.7135(4) 0.073(5) Uani 1 1 d . .
H27 H 0.4909 0.0685 0.7093 0.088 Uiso 1 1 calc R .
C28 C 0.3948(16) 0.1972(14) 0.6898(4) 0.065(5) Uani 1 1 d . .
H28 H 0.3843 0.1614 0.6697 0.078 Uiso 1 1 calc R .
C29 C 0.3466(11) 0.3118(11) 0.6956(3) 0.040(3) Uani 1 1 d . .
C30 C 0.2879(11) 0.3735(14) 0.6708(3) 0.045(3) Uani 1 1 d . .
H30 H 0.2804 0.3395 0.6504 0.054 Uiso 1 1 calc R .
O2 O -0.009(2) 0.3366(19) 0.6061(4) 0.077(8) Uani 0.5 1 d D P
H2A H -0.0688 0.2914 0.6070 0.115 Uiso 0.5 1 d DR P
H2B H 0.0323 0.3120 0.5906 0.115 Uiso 0.5 1 d DR P
O3 O -0.291(3) 0.898(3) 0.6771(10) 0.117(12) Uani 0.5 1 d . P
H3A H -0.3174 0.8353 0.6839 0.175 Uiso 0.5 1 calc GR P
C31 C -0.214(3) 0.952(2) 0.7026(9) 0.073(12) Uani 0.5 1 d . P
H31A H -0.1820 1.0248 0.6945 0.110 Uiso 0.5 1 calc GR P
H31B H -0.1507 0.8996 0.7078 0.110 Uiso 0.5 1 calc GR P
H31C H -0.2590 0.9677 0.7218 0.110 Uiso 0.5 1 calc GR P

loop_
_atom_site_aniso_label
_atom_site_aniso_U_11
_atom_site_aniso_U_22
_atom_site_aniso_U_33
_atom_site_aniso_U_23
_atom_site_aniso_U_13
_atom_site_aniso_U_12
Pt1 0.0337(3) 0.0469(3) 0.0280(2) 0.0041(2) 0.00121(19) 0.0056(2)
O1 0.033(4) 0.046(5) 0.034(4) -0.004(4) 0.000(3) 0.009(4)
N1 0.045(6) 0.040(6) 0.044(6) 0.005(5) 0.003(5) 0.013(5)
N2 0.038(6) 0.055(7) 0.024(4) -0.002(5) 0.001(4) -0.006(5)
C1 0.057(9) 0.058(9) 0.040(6) -0.009(6) 0.000(7) 0.009(7)
C2 0.092(12) 0.062(10) 0.028(6) 0.001(6) 0.019(7) 0.012(9)
C3 0.104(16) 0.074(11) 0.041(8) 0.004(8) 0.030(9) 0.026(11)
C4 0.058(10) 0.071(11) 0.075(12) 0.010(9) 0.025(9) 0.020(9)
C5 0.045(8) 0.045(9) 0.063(9) 0.009(7) 0.016(7) 0.010(7)
C6 0.027(7) 0.065(10) 0.071(9) 0.023(8) 0.012(7) 0.001(7)
C7 0.037(7) 0.053(8) 0.047(7) 0.010(6) -0.010(6) 0.007(6)
C8 0.043(8) 0.060(10) 0.054(8) 0.017(7) -0.008(6) -0.003(7)
C9 0.044(8) 0.076(11) 0.058(9) 0.015(9) -0.017(7) -0.006(8)
C10 0.043(9) 0.087(13) 0.082(12) 0.036(11) -0.015(9) 0.004(9)
C11 0.046(10) 0.085(13) 0.093(13) 0.033(11) 0.015(9) 0.017(9)
C12 0.045(8) 0.055(8) 0.027(5) 0.005(6) -0.003(5) -0.009(7)
C13 0.055(9) 0.065(10) 0.048(7) 0.007(7) -0.003(7) -0.004(8)
C14 0.074(12) 0.069(11) 0.062(9) 0.015(9) -0.018(9) 0.005(10)
C15 0.072(13) 0.104(16) 0.062(10) 0.038(11) -0.015(9) 0.001(12)
C16 0.073(12) 0.085(13) 0.056(9) 0.036(9) 0.003(9) -0.006(10)
C17 0.044(8) 0.083(11) 0.029(6) 0.013(6) -0.001(6) -0.009(8)
C18 0.071(11) 0.124(16) 0.012(5) 0.007(7) -0.004(6) -0.002(11)
C19 0.051(9) 0.100(13) 0.027(6) 0.013(7) 0.009(6) 0.021(9)
C20 0.029(6) 0.065(10) 0.030(5) -0.002(6) 0.005(5) 0.004(6)
C21 0.026(6) 0.071(9) 0.020(5) -0.010(6) 0.005(4) -0.001(6)
C22 0.022(5) 0.052(7) 0.018(4) -0.002(5) 0.008(4) -0.007(6)
C23 0.027(6) 0.039(6) 0.030(5) 0.001(5) 0.001(5) 0.000(5)
C24 0.031(6) 0.049(7) 0.028(5) -0.002(5) 0.006(5) -0.007(6)
C25 0.039(6) 0.049(9) 0.035(6) 0.004(6) 0.001(6) 0.002(6)
C26 0.065(10) 0.050(9) 0.063(9) 0.012(7) -0.005(8) 0.008(8)
C27 0.091(14) 0.065(11) 0.064(9) -0.013(9) 0.006(10) 0.027(10)
C28 0.089(13) 0.052(9) 0.054(8) -0.008(7) -0.014(8) 0.018(8)
C29 0.042(7) 0.046(7) 0.032(5) -0.005(6) 0.011(6) -0.001(6)
C30 0.040(7) 0.070(10) 0.024(5) -0.010(6) -0.007(5) 0.004(7)
O2 0.12(2) 0.085(16) 0.021(7) -0.006(9) 0.000(10) 0.066(14)
O3 0.074(19) 0.08(2) 0.20(4) 0.01(2) 0.05(2) 0.019(15)
C31 0.11(3) 0.014(12) 0.10(3) 0.015(14) -0.07(2) -0.005(14)

loop_
_atom_type_symbol
_atom_type_description
_atom_type_scat_dispersion_real
_atom_type_scat_dispersion_imag
_atom_type_scat_source
C C 0.0033 0.0016 'International Tables Vol C Tables 4.2.6.8 and 6.1.1.4'
H H 0.0000 0.0000 'International Tables Vol C Tables 4.2.6.8 and 6.1.1.4'
N N 0.0061 0.0033 'International Tables Vol C Tables 4.2.6.8 and 6.1.1.4'
O O 0.0106 0.0060 'International Tables Vol C Tables 4.2.6.8 and 6.1.1.4'
Pt Pt -1.7033 8.3905 'International Tables Vol C Tables 4.2.6.8 and 6.1.1.4'

loop_
_geom_angle_atom_site_label_1
_geom_angle_atom_site_label_2
_geom_angle_atom_site_label_3
_geom_angle
_geom_angle_site_symmetry_3
N1 Pt1 O1 94.0(4) .
N1 Pt1 N2 175.6(5) .
N1 Pt1 C7 81.0(5) .
N2 Pt1 O1 84.3(4) .
C7 Pt1 O1 170.6(4) .
C7 Pt1 N2 101.2(5) .
C22 O1 Pt1 107.0(7) .
C1 N1 Pt1 124.0(9) .
C1 N1 C5 119.0(12) .
C5 N1 Pt1 116.9(10) .
C12 N2 Pt1 121.6(9) .
C20 N2 Pt1 118.1(8) .
C20 N2 C12 120.0(10) .
N1 C1 C2 122.6(15) .
C1 C2 C3 118.3(16) .
C4 C3 C2 119.4(14) .
C3 C4 C5 121.9(16) .
N1 C5 C4 118.7(16) .
N1 C5 C6 112.3(12) .
C4 C5 C6 129.0(15) .
C7 C6 C5 114.3(12) .
C11 C6 C5 124.0(15) .
C11 C6 C7 121.5(17) .
C6 C7 Pt1 114.8(10) .
C8 C7 Pt1 127.7(11) .
C8 C7 C6 116.7(14) .
C9 C8 C7 120.3(15) .
C10 C9 C8 122.5(16) .
C11 C10 C9 117.6(16) .
C10 C11 C6 121.3(18) .
N2 C12 C17 121.7(13) .
C13 C12 N2 121.5(12) .
C13 C12 C17 116.8(13) .
C12 C13 C14 121.8(15) .
C13 C14 C15 118.2(17) .
C16 C15 C14 121.2(16) .
C15 C16 C17 120.5(17) .
C12 C17 C18 116.3(12) .
C16 C17 C12 121.2(16) .
C16 C17 C18 122.4(14) .
C19 C18 C17 119.0(13) .
C18 C19 C20 122.5(15) .
N2 C20 C19 120.2(12) .
N2 C20 C21 122.2(10) .
C19 C20 C21 117.6(11) .
C22 C21 C20 118.8(12) .
C30 C21 C20 120.5(10) .
C30 C21 C22 120.5(11) .
O1 C22 C21 119.6(10) .
O1 C22 C23 122.5(10) .
C23 C22 C21 117.9(12) .
C22 C23 C23 117.9(12) 6_566
C22 C23 C24 121.0(11) .
C24 C23 C23 120.9(12) 6_566
C23 C24 C25 122.3(11) .
C23 C24 C29 121.1(11) .
C29 C24 C25 116.6(12) .
C26 C25 C24 121.7(13) .
C25 C26 C27 121.0(14) .
C28 C27 C26 119.6(15) .
C27 C28 C29 120.4(14) .
C24 C29 C28 120.6(12) .
C30 C29 C24 118.4(12) .
C30 C29 C28 121.0(12) .
C21 C30 C29 121.2(11) .

loop_
_geom_bond_atom_site_label_1
_geom_bond_atom_site_label_2
_geom_bond_distance
_geom_bond_site_symmetry_2
Pt1 O1 2.104(8) .
Pt1 N1 1.987(10) .
Pt1 N2 2.036(9) .
Pt1 C7 1.987(14) .
O1 C22 1.333(15) .
N1 C1 1.349(17) .
N1 C5 1.367(18) .
N2 C12 1.398(16) .
N2 C20 1.308(17) .
C1 C2 1.356(18) .
C2 C3 1.39(2) .
C3 C4 1.33(3) .
C4 C5 1.38(2) .
C5 C6 1.48(2) .
C6 C7 1.395(19) .
C6 C11 1.38(2) .
C7 C8 1.381(19) .
C8 C9 1.38(2) .
C9 C10 1.38(2) .
C10 C11 1.35(3) .
C12 C13 1.35(2) .
C12 C17 1.423(17) .
C13 C14 1.41(2) .
C14 C15 1.41(3) .
C15 C16 1.30(3) .
C16 C17 1.39(2) .
C17 C18 1.43(2) .
C18 C19 1.353(19) .
C19 C20 1.405(16) .
C20 C21 1.506(18) .
C21 C22 1.474(14) .
C21 C30 1.339(19) .
C22 C23 1.373(16) .
C23 C23 1.55(2) 6_566
C23 C24 1.379(18) .
C24 C25 1.448(17) .
C24 C29 1.416(16) .
C25 C26 1.351(19) .
C26 C27 1.43(2) .
C27 C28 1.36(2) .
C28 C29 1.436(19) .
C29 C30 1.407(17) .
O3 C31 1.51(4) .

loop_
_geom_torsion_atom_site_label_1
_geom_torsion_atom_site_label_2
_geom_torsion_atom_site_label_3
_geom_torsion_atom_site_label_4
_geom_torsion
_geom_torsion_site_symmetry_1
_geom_torsion_site_symmetry_4
Pt1 O1 C22 C21 52.4(11) . .
Pt1 O1 C22 C23 -130.2(10) . .
Pt1 N1 C1 C2 174.5(11) . .
Pt1 N1 C5 C4 -173.2(12) . .
Pt1 N1 C5 C6 9.1(16) . .
Pt1 N2 C12 C13 0.7(18) . .
Pt1 N2 C12 C17 179.3(10) . .
Pt1 N2 C20 C19 -179.6(12) . .
Pt1 N2 C20 C21 -0.4(18) . .
Pt1 C7 C8 C9 170.5(12) . .
O1 C22 C23 C23 6.3(16) . 6_566
O1 C22 C23 C24 -179.1(11) . .
N1 C1 C2 C3 -1(2) . .
N1 C5 C6 C7 -8.0(19) . .
N1 C5 C6 C11 167.6(15) . .
N2 C12 C13 C14 178.0(14) . .
N2 C12 C17 C16 -179.1(14) . .
N2 C12 C17 C18 -2(2) . .
N2 C20 C21 C22 -39.2(18) . .
N2 C20 C21 C30 145.9(14) . .
C1 N1 C5 C4 3(2) . .
C1 N1 C5 C6 -174.3(13) . .
C1 C2 C3 C4 2(3) . .
C2 C3 C4 C5 0(3) . .
C3 C4 C5 N1 -2(3) . .
C3 C4 C5 C6 174.8(16) . .
C4 C5 C6 C7 174.6(16) . .
C4 C5 C6 C11 -10(3) . .
C5 N1 C1 C2 -2(2) . .
C5 C6 C7 Pt1 3.4(17) . .
C5 C6 C7 C8 174.1(13) . .
C5 C6 C11 C10 -172.7(16) . .
C6 C7 C8 C9 1(2) . .
C7 C6 C11 C10 3(3) . .
C7 C8 C9 C10 -2(3) . .
C8 C9 C10 C11 3(3) . .
C9 C10 C11 C6 -3(3) . .
C11 C6 C7 Pt1 -172.3(12) . .
C11 C6 C7 C8 -2(2) . .
C12 N2 C20 C19 -5(2) . .
C12 N2 C20 C21 173.7(12) . .
C12 C13 C14 C15 4(3) . .
C12 C17 C18 C19 -1(2) . .
C13 C12 C17 C16 0(2) . .
C13 C12 C17 C18 176.7(14) . .
C13 C14 C15 C16 -6(3) . .
C14 C15 C16 C17 5(3) . .
C15 C16 C17 C12 -2(3) . .
C15 C16 C17 C18 -178.9(18) . .
C16 C17 C18 C19 175.9(17) . .
C17 C12 C13 C14 -1(2) . .
C17 C18 C19 C20 1(3) . .
C18 C19 C20 N2 2(3) . .
C18 C19 C20 C21 -176.9(15) . .
C19 C20 C21 C22 139.9(13) . .
C19 C20 C21 C30 -35(2) . .
C20 N2 C12 C13 -173.2(14) . .
C20 N2 C12 C17 5(2) . .
C20 C21 C22 O1 6.1(16) . .
C20 C21 C22 C23 -171.4(11) . .
C20 C21 C30 C29 172.2(12) . .
C21 C22 C23 C23 -176.3(9) . 6_566
C21 C22 C23 C24 -1.7(17) . .
C22 C21 C30 C29 -3(2) . .
C22 C23 C24 C25 -179.6(11) . .
C22 C23 C24 C29 -0.9(18) . .
C23 C23 C24 C25 -5.1(16) 6_566 .
C23 C23 C24 C29 173.5(10) 6_566 .
C23 C24 C25 C26 179.2(13) . .
C23 C24 C29 C28 -178.0(13) . .
C23 C24 C29 C30 1.9(18) . .
C24 C25 C26 C27 0(2) . .
C24 C29 C30 C21 0(2) . .
C25 C24 C29 C28 0.7(19) . .
C25 C24 C29 C30 -179.4(12) . .
C25 C26 C27 C28 -3(3) . .
C26 C27 C28 C29 4(3) . .
C27 C28 C29 C24 -3(2) . .
C27 C28 C29 C30 177.1(16) . .
C28 C29 C30 C21 179.8(14) . .
C29 C24 C25 C26 0.5(19) . .
C30 C21 C22 O1 -179.0(12) . .
C30 C21 C22 C23 3.5(18) . .
